data_7116357
loop_
_publ_author_name
'Di-ming Chen'
'Wei Shi'
'Peng Cheng'

_publ_section_title
;
 A cage-based cationic body-centered tetragonal metal-organic framework:
 single-crystal to single-crystal transformation and selective uptake of
 organic dyes
;
_journal_name_full Chem.Commun.
_journal_page_first 370
_journal_paper_doi 10.1039/C4CC07357F
_journal_volume 51
_journal_year 2015
_chemical_formula_moiety 'C61 H84 Cl Cu4 N17 O20.50, 3(N O3)'
_chemical_formula_sum 'C61 H84 Cl Cu4 N20 O29.5'
_chemical_formula_weight 1859.09
_chemical_name_systematic 1
_space_group_crystal_system tetragonal
_space_group_IT_number 139
_space_group_name_Hall '-I 4 2'
_space_group_name_H-M_alt 'I 4/m m m'
_symmetry_space_group_name_Hall '-I 4 2'
_symmetry_space_group_name_H-M 'I 4/m m m'
_atom_sites_solution_hydrogens geom
_atom_sites_solution_primary direct
_atom_sites_solution_secondary difmap
_audit_creation_date 2014-10-30
_audit_creation_method
;
Olex2 1.2
(compiled 2014.09.19 svn.r3010 for OlexSys, GUI svn.r4874)
;
_cell_angle_alpha 90.00
_cell_angle_beta 90.00
_cell_angle_gamma 90.00
_cell_formula_units_Z 2
_cell_length_a 13.9590(3)
_cell_length_b 13.9590(3)
_cell_length_c 20.0475(10)
_cell_measurement_reflns_used 2964
_cell_measurement_temperature 139(2)
_cell_measurement_theta_max 28.2670
_cell_measurement_theta_min 3.4200
_cell_volume 3906.3(2)
_computing_cell_refinement
;
CrysAlisPro, Agilent Technologies,
Version 1.171.36.28 (release 01-02-2013 CrysAlis171 .NET)
(compiled Feb  1 2013,16:14:44)
;
_computing_data_collection
;
CrysAlisPro, Agilent Technologies,
Version 1.171.36.28 (release 01-02-2013 CrysAlis171 .NET)
(compiled Feb  1 2013,16:14:44)
;
_computing_data_reduction
;
CrysAlisPro, Agilent Technologies,
Version 1.171.36.28 (release 01-02-2013 CrysAlis171 .NET)
(compiled Feb  1 2013,16:14:44)
;
_computing_molecular_graphics 'Olex2 (Dolomanov et al., 2009)'
_computing_publication_material 'Olex2 (Dolomanov et al., 2009)'
_computing_structure_refinement 'XL (Sheldrick, 2008)'
_computing_structure_solution 'SHELXS-97 (Sheldrick, 1990)'
_diffrn_ambient_temperature 139(2)
_diffrn_detector_area_resol_mean 16.2116
_diffrn_measured_fraction_theta_full 0.997
_diffrn_measured_fraction_theta_max 0.997
_diffrn_measurement_details
;
  1 omega   24.00   59.00   1.0000   25.0000
omega____ theta____ kappa____ phi______ frames
    -       18.0372  -99.0000  -30.0000 35

  2 omega   49.00   76.00   1.0000   25.0000
omega____ theta____ kappa____ phi______ frames
    -       18.0372  178.0000   60.0000 27

  3 omega  -12.00   19.00   1.0000   25.0000
omega____ theta____ kappa____ phi______ frames
    -       18.0372  -57.0000    0.0000 31

  4 omega   12.00   71.00   1.0000   25.0000
omega____ theta____ kappa____ phi______ frames
    -       18.0372   77.0000 -120.0000 59

  5 omega  -54.00   44.00   1.0000   25.0000
omega____ theta____ kappa____ phi______ frames
    -       18.0372  -37.0000   60.0000 98
;
_diffrn_measurement_device_type 'SuperNova, Single source at offset, Eos'
_diffrn_measurement_method '\w scans'
_diffrn_orient_matrix_UB_11 0.0080000000
_diffrn_orient_matrix_UB_12 -0.0397738000
_diffrn_orient_matrix_UB_13 -0.0212353000
_diffrn_orient_matrix_UB_21 0.0408905500
_diffrn_orient_matrix_UB_22 0.0231892500
_diffrn_orient_matrix_UB_23 -0.0135407500
_diffrn_orient_matrix_UB_31 0.0292159000
_diffrn_orient_matrix_UB_32 -0.0215243000
_diffrn_orient_matrix_UB_33 0.0247601000
_diffrn_radiation_monochromator mirror
_diffrn_radiation_type MoK\a
_diffrn_radiation_wavelength 0.71073
_diffrn_reflns_av_R_equivalents 0.0698
_diffrn_reflns_av_unetI/netI 0.0412
_diffrn_reflns_limit_h_max 16
_diffrn_reflns_limit_h_min -10
_diffrn_reflns_limit_k_max 15
_diffrn_reflns_limit_k_min -16
_diffrn_reflns_limit_l_max 21
_diffrn_reflns_limit_l_min -23
_diffrn_reflns_number 8586
_diffrn_reflns_theta_full 24.97
_diffrn_reflns_theta_max 24.97
_diffrn_reflns_theta_min 2.90
_diffrn_source 'SuperNova (Mo) X-ray Source'
_exptl_absorpt_coefficient_mu 1.203
_exptl_absorpt_correction_T_max 0.786
_exptl_absorpt_correction_T_min 0.749
_exptl_absorpt_correction_type multi-scan
_exptl_absorpt_process_details
;
CrysAlisPro, Agilent Technologies,
Version 1.171.36.28 (release 01-02-2013 CrysAlis171 .NET)
(compiled Feb  1 2013,16:14:44)
Empirical absorption correction using spherical harmonics,
 implemented in SCALE3 ABSPACK scaling algorithm.
;
_exptl_crystal_colour green
_exptl_crystal_colour_primary green
_exptl_crystal_density_diffrn 1.581
_exptl_crystal_density_method 'not measured'
_exptl_crystal_description block
_exptl_crystal_F_000 1918
_exptl_crystal_size_max 0.3
_exptl_crystal_size_mid 0.2
_exptl_crystal_size_min 0.2
_platon_squeeze_details
;
The remaining solvent molecules were disordered and assigned as 10 NMP and 7 H2O molecules per unit cell according to the TGA and elemental analysis results. The contributions of these disordered solvent to the scattering values have been removed by using the PLATON SQUEEZE program. The total  unit  cell include 10 NMP and 7 H2O molecules (54e*10+7*10=610e), SQUEEZE result reveals that 328 electrons were removed from the unit cell. This discrepancy might be owing to the moderate quality of low angle data caused by the highly disordered framework. 
;
_refine_diff_density_max 1.296
_refine_diff_density_min -1.458
_refine_diff_density_rms 0.130
_refine_ls_extinction_method none
_refine_ls_goodness_of_fit_ref 1.134
_refine_ls_hydrogen_treatment mixed
_refine_ls_matrix_type full
_refine_ls_number_parameters 90
_refine_ls_number_reflns 1026
_refine_ls_number_restraints 39
_refine_ls_restrained_S_all 1.198
_refine_ls_R_factor_all 0.0601
_refine_ls_R_factor_gt 0.0564
_refine_ls_shift/su_max 0.000
_refine_ls_shift/su_mean 0.000
_refine_ls_structure_factor_coef Fsqd
_refine_ls_weighting_details 'calc w=1/[\s^2^(Fo^2^)+(0.0927P)^2^+20.9483P] where P=(Fo^2^+2Fc^2^)/3'
_refine_ls_weighting_scheme calc
_refine_ls_wR_factor_gt 0.1647
_refine_ls_wR_factor_ref 0.1676
_reflns_number_gt 947
_reflns_number_total 1026
_reflns_threshold_expression >2sigma(I)
_cod_data_source_file c4cc07357f2.cif
_cod_data_source_block 1
_cod_original_formula_sum 'C61 H84 Cl Cu4 N20 O29.50'
_cod_database_code 7116357
_reflns_odcompleteness_completeness 99.75
_reflns_odcompleteness_iscentric 1
_reflns_odcompleteness_theta 26.32
_olex2_refinement_description
;
1. Shared sites
{N1A, C1B}
2. Others
 Fixed Sof: N3(0.5) C1B(0.25) C6(0.25) C7(0.25) C8(0.5) H8(0.5) C10(0.5)
 H10(0.5) O1(0.25) H1A(0.25) H1B(0.25) O6(0.5) N1A(0.25) H3(0.5) O1AA(0.1875)
 O0AA(0.375) N6(0.1875)
 Fixed U12: Cu1(0) Cl2(0) O1AA(0) O0AA(0) N6(0)
 Fixed U13: Cu1(0) Cl2(0) O1(0) O1AA(0) O0AA(0) N6(0)
 Fixed U23: Cu1(0) Cl2(0) O1(0) O1AA(0) N6(0)
 Fixed Uiso: H8(0.028) H10(0.067) H1A(0.105) H1B(0.105) H3(0.031)
 Fixed X: Cu1(0) Cl2(0) H8(-0.0853) H10(-0.1026) H1A(0.0275) H1B(-0.036)
 O1AA(0) O0AA(0) N6(0)
 Fixed Y: Cl2(0) H8(0.285) H10(0.3037) H1A(0.3975) H1B(0.3907) O1AA(0.5) N6(0.5)
 Fixed Z: Cu1(0) Cl2(0) C3(0.25) H8(0.1316) H10(0.173) O1(0) H1A(-0.017)
 H1B(0.0436)
;
_olex2_submission_special_instructions 'No special instructions were received'

loop_
_space_group_symop_id
_space_group_symop_operation_xyz
1 'x, y, z'
2 '-y, x, z'
3 '-x, -y, z'
4 'y, -x, z'
5 'x, -y, -z'
6 '-x, y, -z'
7 'y, x, -z'
8 '-y, -x, -z'
9 'x+1/2, y+1/2, z+1/2'
10 '-y+1/2, x+1/2, z+1/2'
11 '-x+1/2, -y+1/2, z+1/2'
12 'y+1/2, -x+1/2, z+1/2'
13 'x+1/2, -y+1/2, -z+1/2'
14 '-x+1/2, y+1/2, -z+1/2'
15 'y+1/2, x+1/2, -z+1/2'
16 '-y+1/2, -x+1/2, -z+1/2'
17 '-x, -y, -z'
18 'y, -x, -z'
19 'x, y, -z'
20 '-y, x, -z'
21 '-x, y, z'
22 'x, -y, z'
23 '-y, -x, z'
24 'y, x, z'
25 '-x+1/2, -y+1/2, -z+1/2'
26 'y+1/2, -x+1/2, -z+1/2'
27 'x+1/2, y+1/2, -z+1/2'
28 '-y+1/2, x+1/2, -z+1/2'
29 '-x+1/2, y+1/2, z+1/2'
30 'x+1/2, -y+1/2, z+1/2'
31 '-y+1/2, -x+1/2, z+1/2'
32 'y+1/2, x+1/2, z+1/2'

loop_
_atom_site_label
_atom_site_type_symbol
_atom_site_fract_x
_atom_site_fract_y
_atom_site_fract_z
_atom_site_U_iso_or_equiv
_atom_site_adp_type
_atom_site_occupancy
_atom_site_calc_flag
_atom_site_disorder_assembly
_atom_site_disorder_group
_atom_site_site_symmetry_order
_atom_site_refinement_flags_posn
_atom_site_refinement_flags_adp
_atom_site_refinement_flags_occupancy
Cu1 Cu 0.0000 0.18409(6) 0.0000 0.0115(4) Uani 1 d . . 4 S T P
Cl2 Cl 0.0000 0.0000 0.0000 0.0203(9) Uani 1 d . . 16 S T P
N3 N -0.1055(13) 0.1786(11) 0.0685(11) 0.017(3) Uani 0.50 d A 1 1 . U .
C1B C -0.1983(3) 0.1983(3) 0.1581(3) 0.0256(13) Uani 0.50 d A 2 2 S T P
C3 C -0.1895(4) 0.3105(4) 0.2500 0.063(3) Uani 1 d . . 2 DS T P
C6 C -0.1598(6) 0.1598(6) 0.0967(7) 0.022(3) Uani 0.50 d A 2 2 S T P
C7 C -0.2347(6) 0.2347(6) 0.2169(6) 0.026(3) Uani 0.50 d . . 2 S TU P
C8 C -0.1213(6) 0.2313(6) 0.1206(4) 0.0230(19) Uani 0.50 d A 1 1 . . .
H8 H -0.0853 0.2850 0.1316 0.028 Uiso 0.50 calc A 1 1 R . .
C10 C -0.1565(8) 0.2752(9) 0.1918(6) 0.056(4) Uani 0.50 d A 1 1 . . .
H10 H -0.1026 0.3037 0.1730 0.067 Uiso 0.50 calc A 1 1 R . .
O1 O -0.0244(4) 0.3509(8) 0.0000 0.070(5) Uani 0.50 d A . 2 DS T P
H1A H 0.0275 0.3975 -0.0170 0.105 Uiso 0.25 d . . 1 GR . .
H1B H -0.0360 0.3907 0.0436 0.105 Uiso 0.25 d . . 1 GR . .
O6 O -0.0888(12) 0.2031(9) 0.0732(10) 0.031(4) Uani 0.50 d A 2 1 . U .
N1A N -0.1983(3) 0.1983(3) 0.1581(3) 0.0256(13) Uani 0.50 d A 1 2 S T P
H3 H -0.138(5) 0.343(6) 0.230(4) 0.031 Uiso 0.50 d A . 1 DR . .
O1AA O 0.0000 0.5000 0.0871(14) 0.283(11) Uani 0.75 d . . 4 DS TU P
O0AA O 0.0000 0.4267(4) 0.1729(10) 0.161(6) Uani 0.75 d . . 2 DS TU P
N6 N 0.0000 0.5000 0.1466(14) 0.211(10) Uani 0.75 d . . 4 DS TU P

loop_
_atom_site_aniso_label
_atom_site_aniso_U_11
_atom_site_aniso_U_22
_atom_site_aniso_U_33
_atom_site_aniso_U_23
_atom_site_aniso_U_13
_atom_site_aniso_U_12
Cu1 0.0108(5) 0.0157(6) 0.0080(6) 0.000 0.000 0.000
Cl2 0.0114(11) 0.0114(11) 0.038(3) 0.000 0.000 0.000
N3 0.018(6) 0.018(6) 0.016(5) -0.003(5) 0.004(4) -0.002(4)
C1B 0.0260(18) 0.0260(18) 0.025(3) -0.0100(18) 0.0100(18) -0.005(2)
C3 0.067(4) 0.067(4) 0.055(6) -0.041(4) 0.041(4) -0.046(5)
C6 0.024(4) 0.024(4) 0.018(7) 0.002(4) -0.002(4) 0.011(6)
C7 0.028(4) 0.028(4) 0.022(6) -0.012(3) 0.012(3) -0.003(5)
C8 0.025(4) 0.025(4) 0.019(5) -0.012(4) 0.008(4) -0.008(3)
C10 0.055(7) 0.063(8) 0.049(7) -0.037(6) 0.041(6) -0.031(6)
O1 0.083(17) 0.042(6) 0.084(9) 0.000 0.000 0.003(6)
O6 0.036(7) 0.033(7) 0.025(5) -0.010(5) 0.014(5) -0.002(5)
N1A 0.0260(18) 0.0260(18) 0.025(3) -0.0100(18) 0.0100(18) -0.005(2)
O1AA 0.41(3) 0.204(19) 0.24(2) 0.000 0.000 0.000
O0AA 0.166(12) 0.051(7) 0.265(19) -0.017(7) 0.000 0.000
N6 0.31(2) 0.087(10) 0.23(2) 0.000 0.000 0.000

loop_
_atom_type_symbol
_atom_type_description
_atom_type_scat_dispersion_real
_atom_type_scat_dispersion_imag
_atom_type_scat_source
C C 0.0033 0.0016 'International Tables Vol C Tables 4.2.6.8 and 6.1.1.4'
H H 0.0000 0.0000 'International Tables Vol C Tables 4.2.6.8 and 6.1.1.4'
Cl Cl 0.1484 0.1585 'International Tables Vol C Tables 4.2.6.8 and 6.1.1.4'
Cu Cu 0.3201 1.2651 'International Tables Vol C Tables 4.2.6.8 and 6.1.1.4'
N N 0.0061 0.0033 'International Tables Vol C Tables 4.2.6.8 and 6.1.1.4'
O O 0.0106 0.0060 'International Tables Vol C Tables 4.2.6.8 and 6.1.1.4'

loop_
_geom_angle_atom_site_label_1
_geom_angle_atom_site_label_2
_geom_angle_atom_site_label_3
_geom_angle
_geom_angle_site_symmetry_1
_geom_angle_site_symmetry_3
N3 Cu1 Cl2 87.8(4) 19 .
N3 Cu1 Cl2 87.8(4) 21 .
N3 Cu1 Cl2 87.8(4) 6 .
N3 Cu1 Cl2 87.8(4) . .
N3 Cu1 N3 93.9(11) 21 .
N3 Cu1 N3 85.9(10) 19 .
N3 Cu1 N3 175.6(9) 6 .
N3 Cu1 N3 85.9(10) 21 6
N3 Cu1 N3 175.6(9) 19 21
N3 Cu1 N3 93.9(11) 19 6
N3 Cu1 O1 86.1(4) 19 .
N3 Cu1 O1 86.1(4) 6 21
N3 Cu1 O1 98.3(4) . 6
N3 Cu1 O1 98.3(4) 19 21
N3 Cu1 O1 98.3(4) 21 .
N3 Cu1 O1 98.3(4) 6 .
N3 Cu1 O1 98.3(4) . 21
N3 Cu1 O1 86.1(4) . .
N3 Cu1 O1 86.1(4) 21 21
N3 Cu1 O1 86.1(4) 21 6
N3 Cu1 O1 86.1(4) 6 6
N3 Cu1 O1 98.3(4) 19 6
O1 Cu1 Cl2 171.67(13) . .
O1 Cu1 Cl2 171.67(13) 6 .
O1 Cu1 Cl2 171.67(13) 21 .
O1 Cu1 O1 16.7(3) 21 .
O1 Cu1 O1 0.0(3) 21 6
O1 Cu1 O1 16.7(3) 6 .
O6 Cu1 Cl2 97.9(4) 21 .
O6 Cu1 Cl2 97.9(4) 19 .
O6 Cu1 Cl2 97.9(4) 6 .
O6 Cu1 Cl2 97.9(4) . .
O6 Cu1 N3 171.1(8) 19 21
O6 Cu1 N3 87.5(4) 6 19
O6 Cu1 N3 87.5(4) . 21
O6 Cu1 N3 12.2(6) 6 6
O6 Cu1 N3 93.1(3) . 19
O6 Cu1 N3 93.1(3) 19 .
O6 Cu1 N3 87.5(4) 19 6
O6 Cu1 N3 171.1(8) 6 .
O6 Cu1 N3 12.2(6) 21 21
O6 Cu1 N3 87.5(4) 21 .
O6 Cu1 N3 93.1(3) 6 21
O6 Cu1 N3 12.2(6) . .
O6 Cu1 N3 171.1(8) 21 19
O6 Cu1 N3 12.2(6) 19 19
O6 Cu1 N3 171.1(8) . 6
O6 Cu1 N3 93.1(3) 21 6
O6 Cu1 O1 76.8(4) . .
O6 Cu1 O1 87.5(4) 19 6
O6 Cu1 O1 76.8(4) 21 6
O6 Cu1 O1 76.8(4) 6 6
O6 Cu1 O1 87.5(4) . 6
O6 Cu1 O1 87.5(4) 19 21
O6 Cu1 O1 87.5(4) . 21
O6 Cu1 O1 76.8(4) 21 21
O6 Cu1 O1 76.8(4) 6 21
O6 Cu1 O1 87.5(4) 6 .
O6 Cu1 O1 76.8(4) 19 .
O6 Cu1 O1 87.5(4) 21 .
O6 Cu1 O6 164.3(8) 19 21
O6 Cu1 O6 98.4(10) 19 .
O6 Cu1 O6 164.3(8) 6 .
O6 Cu1 O6 98.4(10) 21 6
O6 Cu1 O6 79.4(10) 19 6
O6 Cu1 O6 79.4(10) 21 .
Cu1 Cl2 Cu1 180.0 . 17
Cu1 Cl2 Cu1 90.0 . 18
Cu1 Cl2 Cu1 90.0 17 18
Cu1 Cl2 Cu1 180.0 2 18
Cu1 Cl2 Cu1 90.0 . 2
Cu1 Cl2 Cu1 90.0 2 17
N3 N3 Cu1 122.9(4) 23 .
C8 N3 Cu1 130.7(10) . .
C8 N3 N3 106.3(8) . 23
C1B C1B C6 0(10) 23 .
C1B C1B C7 0(10) 23 .
C7 C1B C6 179.6(10) . .
C7 C3 C7 62.8(9) 25_455 .
C7 C3 C7 0.0(10) 15_455 25_455
C7 C3 C7 62.8(9) 15_455 .
C10 C3 C7 120.2(8) . 25_455
C10 C3 C7 57.8(6) . .
C10 C3 C7 57.8(6) 15_455 25_455
C10 C3 C7 120.2(8) 15_455 .
C10 C3 C7 57.8(6) 15_455 15_455
C10 C3 C7 120.2(8) . 15_455
C10 C3 C10 178.0(11) 15_455 .
H3 C3 C7 177(5) . 25_455
H3 C3 C7 120(5) . .
H3 C3 C7 177(5) . 15_455
H3 C3 C10 63(5) . .
H3 C3 C10 119(5) . 15_455
C1B C6 C1B 0.0(4) . 23
O6 C6 C1B 115.8(10) 23 .
O6 C6 C1B 115.8(10) . .
O6 C6 C1B 115.8(10) . 23
O6 C6 C1B 115.8(10) 23 23
O6 C6 O6 128.4(19) . 23
C1B C7 C3 121.1(4) . 25_455
C1B C7 C3 121.1(4) . .
C3 C7 C3 117.2(9) 25_455 .
C6 O6 Cu1 136.4(12) . .
O0AA N6 O1AA 117.3(11) . .
O0AA N6 O1AA 117.3(11) 3_565 .
O0AA N6 O1AA 117.3(11) 22_565 .
O0AA N6 O0AA 125(2) 22_565 .
O0AA N6 O0AA 125(2) 3_565 .
O0AA N6 O0AA 0.0(18) 22_565 3_565

loop_
_geom_bond_atom_site_label_1
_geom_bond_atom_site_label_2
_geom_bond_distance
_geom_bond_site_symmetry_2
Cu1 Cl2 2.5696(9) .
Cu1 N3 2.02(2) .
Cu1 N3 2.02(2) 21
Cu1 N3 2.02(2) 19
Cu1 N3 2.02(2) 6
Cu1 O1 2.354(12) 21
Cu1 O1 2.354(12) .
Cu1 O1 2.354(12) 6
Cu1 O6 1.94(2) 21
Cu1 O6 1.94(2) 6
Cu1 O6 1.94(2) 19
Cu1 O6 1.94(2) .
Cl2 Cu1 2.5697(9) 2
Cl2 Cu1 2.5697(9) 18
Cl2 Cu1 2.5697(9) 17
N3 N3 1.44(3) 23
N3 C8 1.30(2) .
C1B C1B 0.000(12) 23
C1B C6 1.445(16) .
C1B C7 1.381(13) .
C3 C7 1.400(9) 15_455
C3 C7 1.400(9) 25_455
C3 C7 1.400(9) .
C3 C10 1.348(10) .
C3 C10 1.348(10) 15_455
C3 H3 0.943(11) .
C6 C1B 1.445(16) 23
C6 O6 1.253(15) 23
C6 O6 1.253(15) .
C7 C3 1.400(9) 25_455
O1AA N6 1.192(8) .
O0AA N6 1.151(10) .
N6 O0AA 1.151(10) 3_565
N6 O0AA 1.151(10) 22_565

loop_
_geom_torsion_atom_site_label_1
_geom_torsion_atom_site_label_2
_geom_torsion_atom_site_label_3
_geom_torsion_atom_site_label_4
_geom_torsion
_geom_torsion_site_symmetry_1
_geom_torsion_site_symmetry_4
Cl2 Cu1 N3 N3 -35.1(3) . 23
Cl2 Cu1 N3 C8 141.4(16) . .
Cl2 Cu1 O6 C6 -32(2) . .
N3 Cu1 Cl2 Cu1 137.0(5) 21 2
N3 Cu1 Cl2 Cu1 -43.0(5) 19 2
N3 Cu1 Cl2 Cu1 -43.0(5) 21 17
N3 Cu1 Cl2 Cu1 43.0(5) 6 18
N3 Cu1 Cl2 Cu1 -137.0(5) . 17
N3 Cu1 Cl2 Cu1 -137.0(5) 6 2
N3 Cu1 Cl2 Cu1 -137.0(5) . 18
N3 Cu1 Cl2 Cu1 -43.0(5) 21 18
N3 Cu1 Cl2 Cu1 137.0(5) 19 17
N3 Cu1 Cl2 Cu1 43.0(5) 6 17
N3 Cu1 Cl2 Cu1 137.0(5) 19 18
N3 Cu1 Cl2 Cu1 43.0(5) . 2
N3 Cu1 N3 N3 -122.7(4) 21 23
N3 Cu1 N3 N3 -35.1(3) 6 23
N3 Cu1 N3 N3 52.9(7) 19 23
N3 Cu1 N3 C8 141.4(16) 6 .
N3 Cu1 N3 C8 -130.6(14) 19 .
N3 Cu1 N3 C8 53.8(19) 21 .
N3 Cu1 O6 C6 56.5(19) 19 .
N3 Cu1 O6 C6 -161(4) 6 .
N3 Cu1 O6 C6 -119(2) 21 .
N3 Cu1 O6 C6 3(3) . .
C1B C1B C6 O6 0.00(11) 23 23
C1B C1B C6 O6 0.0(3) 23 .
C1B C1B C7 C3 0.00(7) 23 25_455
C1B C1B C7 C3 0.0(4) 23 .
C1B C6 O6 Cu1 173.9(13) . .
C1B C6 O6 Cu1 173.9(13) 23 .
C6 C1B C7 C3 -85.8(9) . 25_455
C6 C1B C7 C3 85.8(13) . .
C7 C1B C6 C1B 0(100) . 23
C7 C1B C6 O6 -90.7(13) . .
C7 C1B C6 O6 90.7(12) . 23
C7 C3 C7 C1B -171.9(19) 15_455 .
C7 C3 C7 C1B -171.9(19) 25_455 .
C7 C3 C7 C3 0.000(2) 25_455 25_455
C7 C3 C7 C3 0.000(2) 15_455 25_455
C10 C3 C7 C1B -178.4(10) 15_455 .
C10 C3 C7 C1B 1.5(10) . .
C10 C3 C7 C3 -6.5(15) 15_455 25_455
C10 C3 C7 C3 173.4(15) . 25_455
O1 Cu1 Cl2 Cu1 180.0 . 17
O1 Cu1 Cl2 Cu1 180.0 21 2
O1 Cu1 Cl2 Cu1 0.0 . 2
O1 Cu1 Cl2 Cu1 0.0 21 18
O1 Cu1 Cl2 Cu1 0.0 21 17
O1 Cu1 Cl2 Cu1 180.0 6 2
O1 Cu1 Cl2 Cu1 0.0 6 17
O1 Cu1 Cl2 Cu1 0.0 6 18
O1 Cu1 Cl2 Cu1 180.0 . 18
O1 Cu1 N3 N3 139.2(4) . 23
O1 Cu1 N3 N3 150.7(3) 21 23
O1 Cu1 N3 N3 150.7(3) 6 23
O1 Cu1 N3 C8 -32.8(17) 6 .
O1 Cu1 N3 C8 -44.3(16) . .
O1 Cu1 N3 C8 -32.8(17) 21 .
O1 Cu1 O6 C6 142(2) . .
O1 Cu1 O6 C6 155(2) 6 .
O1 Cu1 O6 C6 155(2) 21 .
O6 Cu1 Cl2 Cu1 130.2(5) 19 18
O6 Cu1 Cl2 Cu1 -130.2(5) 6 2
O6 Cu1 Cl2 Cu1 49.8(5) . 2
O6 Cu1 Cl2 Cu1 130.2(5) 21 2
O6 Cu1 Cl2 Cu1 -130.2(5) . 18
O6 Cu1 Cl2 Cu1 130.2(5) 19 17
O6 Cu1 Cl2 Cu1 49.8(5) 6 17
O6 Cu1 Cl2 Cu1 -49.8(5) 21 18
O6 Cu1 Cl2 Cu1 -49.8(5) 21 17
O6 Cu1 Cl2 Cu1 49.8(5) 6 18
O6 Cu1 Cl2 Cu1 -130.2(5) . 17
O6 Cu1 Cl2 Cu1 -49.8(5) 19 2
O6 Cu1 N3 N3 179(5) . 23
O6 Cu1 N3 N3 95(5) 6 23
O6 Cu1 N3 N3 62.7(3) 19 23
O6 Cu1 N3 N3 -133.0(7) 21 23
O6 Cu1 N3 C8 -89(6) 6 .
O6 Cu1 N3 C8 -120.8(19) 19 .
O6 Cu1 N3 C8 -4(3) . .
O6 Cu1 N3 C8 43.4(14) 21 .
O6 Cu1 O6 C6 148(2) 6 .
O6 Cu1 O6 C6 67(2) 19 .
O6 Cu1 O6 C6 -128.3(17) 21 .
O6 C6 O6 Cu1 -8(4) 23 .
H3 C3 C7 C1B 8(8) . .
H3 C3 C7 C3 180(8) . 25_455

loop_
_platon_squeeze_void_nr
_platon_squeeze_void_average_x
_platon_squeeze_void_average_y
_platon_squeeze_void_average_z
_platon_squeeze_void_volume
_platon_squeeze_void_count_electrons
_platon_squeeze_void_content
1 0.000 0.000 0.500 896 164 ' '
2 0.500 0.500 0.000 896 164 ' '
